data_2105685
loop_
_publ_author_name
'Yoshiasa, Akira'
'Nakatsuka, Akihiko'
'Okube, Maki'
'Katsura, Tomoo'

_publ_section_title
;
 Single-crystal metastable high-temperature <i>C</i>2/<i>c</i>
 clinoenstatite quenched rapidly from high temperature and high pressure
;
_journal_issue 6
_journal_name_full 'Acta Crystallographica Section B'
_journal_page_first 541
_journal_page_last 546
_journal_paper_doi 10.1107/S2052519213028248
_journal_volume 69
_journal_year 2013
_chemical_formula_sum 'Mg2 O6 Si2'
_chemical_formula_weight 200.78
_space_group_IT_number 15
_symmetry_cell_setting monoclinic
_symmetry_space_group_name_Hall '-C 2yc'
_symmetry_space_group_name_H-M 'C 1 2/c 1'
_cell_angle_alpha 90.0000
_cell_angle_beta 108.701(6)
_cell_angle_gamma 90.0000
_cell_formula_units_Z 4
_cell_length_a 9.5387(8)
_cell_length_b 8.6601(7)
_cell_length_c 5.2620(4)
_cell_measurement_reflns_used 51
_cell_measurement_temperature 296
_cell_measurement_theta_max 25.3
_cell_measurement_theta_min 20.1
_cell_volume 411.72(6)
_computing_cell_refinement 'WinAFC Version 1.03 (Rigaku Corporation, 1999)'
_computing_data_collection 'WinAFC Version 1.03 (Rigaku Corporation, 1999)'
_computing_data_reduction 'RADY (Sasaki, 1987)'
_computing_molecular_graphics 'VESTA (Momma & Izumi, 2006)'
_computing_structure_refinement 'RADY (Sasaki, 1987)'
_diffrn_ambient_temperature 296
_diffrn_measured_fraction_theta_full 1.0000
_diffrn_measured_fraction_theta_max 1.0000
_diffrn_measurement_device_type 'Rigaku AFC7R'
_diffrn_measurement_method \w-2\q
_diffrn_radiation_type 'Mo K\a'
_diffrn_radiation_wavelength 0.71069
_diffrn_reflns_av_R_equivalents 0.0154
_diffrn_reflns_limit_h_max 20
_diffrn_reflns_limit_h_min -20
_diffrn_reflns_limit_k_max 18
_diffrn_reflns_limit_k_min -18
_diffrn_reflns_limit_l_max 11
_diffrn_reflns_limit_l_min 0
_diffrn_reflns_number 4535
_diffrn_reflns_theta_full 50.00
_diffrn_reflns_theta_max 50.00
_diffrn_standards_decay_% 0
_diffrn_standards_interval_count 200
_diffrn_standards_number 3
_exptl_absorpt_coefficient_mu 1.11
_exptl_absorpt_correction_type none
_exptl_crystal_colour colourless
_exptl_crystal_density_diffrn 3.240
_exptl_crystal_density_method 'not measured'
_exptl_crystal_description block
_exptl_crystal_F_000 400
_exptl_crystal_size_max 0.12
_exptl_crystal_size_mid 0.10
_exptl_crystal_size_min 0.10
_refine_diff_density_max 0.73
_refine_diff_density_min -1.05
_refine_ls_extinction_coef 0.47(8)E3
_refine_ls_extinction_method 'isotropic Type I (Becker & Coppens, 1974a and 1974b)'
_refine_ls_goodness_of_fit_ref 1.508
_refine_ls_number_parameters 48
_refine_ls_number_reflns 766
_refine_ls_R_factor_gt 0.0290
_refine_ls_shift/su_max 0.00021
_refine_ls_structure_factor_coef F
_refine_ls_weighting_details 'w = 1/\s^2^(F)'
_refine_ls_weighting_scheme sigma
_refine_ls_wR_factor_ref 0.0195
_reflns_number_gt 766
_reflns_number_total 2171
_reflns_threshold_expression F_>_3.0_\s(F)
_cod_data_source_file bp5052.cif
_cod_data_source_block I
_cod_original_cell_volume 411.73(6)
_cod_original_sg_symbol_H-M 'C 2/c'
_cod_database_code 2105685

loop_
_symmetry_equiv_pos_as_xyz
x,y,z
-x,y,1/2-z
1/2+x,1/2+y,z
1/2-x,1/2+y,1/2-z
-x,-y,-z
x,-y,1/2+z
1/2-x,1/2-y,-z
1/2+x,1/2-y,1/2+z

loop_
_atom_site_type_symbol
_atom_site_label
_atom_site_fract_x
_atom_site_fract_y
_atom_site_fract_z
_atom_site_U_iso_or_equiv
_atom_site_adp_type
_atom_site_calc_flag
_atom_site_refinement_flags
_atom_site_occupancy
Mg Mg1 0.0000 0.90420(10) 0.2500 0.0052(2) Uani d S 1.00
Mg Mg2 0.0000 0.28560(10) 0.2500 0.0255(4) Uani d S 1.00
Si Si 0.29223(6) 0.09198(7) 0.24570(10) 0.01020(10) Uani d . 1.00
O O1 0.11300(10) 0.0828(2) 0.1380(3) 0.0232(4) Uani d . 1.00
O O2 0.3636(2) 0.2577(2) 0.3179(3) 0.0225(5) Uani d . 1.00
O O3 0.35430(10) 0.0065(2) 0.0258(3) 0.0197(4) Uani d . 1.00

loop_
_atom_site_aniso_label
_atom_site_aniso_U_11
_atom_site_aniso_U_22
_atom_site_aniso_U_33
_atom_site_aniso_U_12
_atom_site_aniso_U_13
_atom_site_aniso_U_23
Mg1 0.0053(3) 0.0042(4) 0.0051(4) 0.0000 0.0004(3) 0.0000
Mg2 0.0244(6) 0.0284(7) 0.0192(7) 0.0000 0.0007(5) 0.0000
Si 0.0077(2) 0.0121(3) 0.0104(3) -0.0002(3) 0.0026(2) -0.0016(3)
O1 0.0080(6) 0.0333(9) 0.0263(9) 0.0068(7) 0.0027(6) -0.0095(8)
O2 0.0303(9) 0.0134(7) 0.0247(9) -0.0022(7) 0.0102(8) -0.0042(7)
O3 0.0131(5) 0.0280(8) 0.0178(8) 0.0027(7) 0.0045(6) -0.0107(7)

loop_
_atom_type_symbol
_atom_type_description
_atom_type_scat_dispersion_real
_atom_type_scat_dispersion_imag
_atom_type_scat_source
Mg Mg 0.042 0.036
;International Tables for X-ray Crystallography
(1974, Vol. IV, Tables 2.2A and 2.3.1)
;
Si Si 0.072 0.071
;International Tables for X-ray Crystallography
(1974, Vol. IV, Tables 2.2A and 2.3.1)
;
O O 0.008 0.006
;International Tables for X-ray Crystallography
(1974, Vol. IV, Tables 2.2A and 2.3.1)
;

loop_
_geom_angle_atom_site_label_1
_geom_angle_atom_site_label_2
_geom_angle_atom_site_label_3
_geom_angle_site_symmetry_1
_geom_angle_site_symmetry_3
_geom_angle
_geom_angle_publ_flag
O1 Mg1 O1 1_565 2_565 83.66(10) no
O1 Mg1 O1 1_565 5_565 79.97(6) no
O1 Mg1 O1 1_565 6_565 95.15(6) no
O1 Mg1 O2 1_565 3_455 169.81(6) no
O1 Mg1 O2 1_565 4_555 89.73(7) no
O1 Mg1 O1 2_565 5_565 95.15(6) no
O1 Mg1 O1 2_565 6_565 79.97(6) no
O1 Mg1 O2 2_565 3_455 89.73(7) no
O1 Mg1 O2 2_565 4_555 169.81(6) no
O1 Mg1 O1 5_565 6_565 173.50(12) no
O1 Mg1 O2 5_565 3_455 92.96(7) no
O1 Mg1 O2 5_565 4_555 91.31(7) no
O1 Mg1 O2 6_565 3_455 91.31(7) no
O1 Mg1 O2 6_565 4_555 92.96(7) no
O2 Mg1 O2 3_455 4_555 97.82(11) no
O1 Mg2 O1 . 2_555 76.51(9) no
O1 Mg2 O2 . 7_556 87.96(6) no
O1 Mg2 O2 . 8_454 77.01(6) no
O1 Mg2 O3 . 3_455 137.53(6) no
O1 Mg2 O3 . 4_555 119.73(5) no
O1 Mg2 O2 2_555 7_556 77.01(6) no
O1 Mg2 O2 2_555 8_454 87.96(6) no
O1 Mg2 O3 2_555 3_455 119.73(5) no
O1 Mg2 O3 2_555 4_555 137.53(6) no
O2 Mg2 O2 7_556 8_454 160.92(10) no
O2 Mg2 O3 7_556 3_455 132.27(7) no
O2 Mg2 O3 7_556 4_555 65.65(5) no
O2 Mg2 O3 8_454 3_455 65.65(5) no
O2 Mg2 O3 8_454 4_555 132.27(7) no
O3 Mg2 O3 3_455 4_555 76.47(8) no
O1 Si O2 . . 116.93(9) no
O1 Si O3 . . 108.11(8) no
O1 Si O3 . 6_555 108.96(9) no
O2 Si O3 . . 110.79(10) no
O2 Si O3 . 6_555 104.61(8) no
O3 Si O3 . 6_555 106.98(6) no

loop_
_geom_bond_atom_site_label_1
_geom_bond_atom_site_label_2
_geom_bond_site_symmetry_2
_geom_bond_distance
_geom_bond_publ_flag
Mg1 O1 1_565 2.076(2) no
Mg1 O1 2_565 2.076(2) no
Mg1 O1 5_565 1.9830(10) no
Mg1 O1 6_565 1.9830(10) no
Mg1 O2 3_455 1.931(2) no
Mg1 O2 4_555 1.931(2) no
Mg2 O1 . 2.236(2) no
Mg2 O1 2_555 2.236(2) no
Mg2 O2 7_556 2.260(2) no
Mg2 O2 8_454 2.260(2) no
Mg2 O3 3_455 2.435(2) no
Mg2 O3 4_555 2.435(2) no
Si O1 . 1.6210(10) no
Si O2 . 1.582(2) no
Si O3 . 1.636(2) no
Si O3 6_555 1.640(2) no
